data_9013691
loop_
_publ_author_name
'Nagashima, M.'
'Akasaka, M.'
'Minakawa, T.'
'Libowitzky, E.'
'Armbruster, T.'

_publ_section_title
;
 Sursassite: hydrogen bonding, cation order, and pumpellyite intergrowth
 Sample Number: 3
;
_journal_name_full 'American Mineralogist'
_journal_page_first 1440
_journal_page_last 1449
_journal_paper_doi 10.2138/am.2009.3223
_journal_volume 94
_journal_year 2009
_chemical_compound_source 'Kamisugai, Japan'
_chemical_formula_sum 'Al3 H3 Mn2 O14 Si3'
_chemical_name_mineral Sursassite
_space_group_IT_number 11
_symmetry_space_group_name_Hall '-P 2yb'
_symmetry_space_group_name_H-M 'P 1 21/m 1'
_cell_angle_alpha 90
_cell_angle_beta 109.060
_cell_angle_gamma 90
_cell_formula_units_Z 2
_cell_length_a 8.7278
_cell_length_b 5.8065
_cell_length_c 9.8121
_cell_volume 469.996
_database_code_amcsd 0004988
_exptl_crystal_density_diffrn 3.548
_cod_original_formula_sum 'Mn2 Al3 Si3 O14 H3'
_cod_database_code 9013691

loop_
_space_group_symop_operation_xyz
x,y,z
x,1/2-y,z
-x,1/2+y,-z
-x,-y,-z

loop_
_atom_site_label
_atom_site_fract_x
_atom_site_fract_y
_atom_site_fract_z
_atom_site_type_symbol
_atom_site_attached_hydrogens
Mn1 0.17060 0.25000 0.31322 Mn 0
Mn2 0.27630 0.25000 0.67528 Mn 0
Al1 0.50000 0.00000 0.50000 Al 0
Al2 0.50000 0.00000 0.00000 Al 0
Al3 0.00000 0.50000 0.00000 Al 0
Si1 0.30710 0.75000 0.19060 Si 0
Si2 0.20710 0.75000 0.80720 Si 0
Si3 0.15320 0.75000 0.49520 Si 0
O1 0.25660 0.51300 0.50040 O 0
O2 0.19080 0.52580 0.16280 O 0
O3 0.31510 0.51910 0.83280 O 0
O4 0.41420 0.75000 0.08000 O 0
O5 0.44920 0.75000 0.34920 O 0
O-H6 0.08410 0.25000 0.92830 O 1
O-H7 0.43730 0.25000 0.36820 O 1
O8 0.07260 0.75000 0.89380 O 0
O9 0.08860 0.75000 0.63690 O 0
O10 -0.01310 0.75000 0.35690 O 0
O-H11 0.41060 0.25000 0.06960 O 1

loop_
_cod_changelog_entry_id
_cod_changelog_entry_author
_cod_changelog_entry_date
_cod_changelog_entry_text
1
;cod-tools version 3.8.0
Id: cif_guess_AMCSD_atom_types 9574 2023-05-10 09:00:05Z saulius
;
2023-05-10T18:54:29+03:00
;Derived atom types and hydrogen counts
from atom names that follow the AMCSD naming convention
(Wat == water, O-H == hydroxyl).
;

loop_
_cod_related_entry_id
_cod_related_entry_database
_cod_related_entry_code
1 AMCSD 0004988
